data_4508857
loop_
_publ_author_name
'Zhou, Huajun'
'Lachgar, Abdessadek'

_publ_section_title
;
 Supramolecular Assemblies Built of [Nb6Cl12(CN)6]4-Octahedral Metal
 Clusters and [Mn(acacen)]+Complexes
;
_journal_issue 10
_journal_name_full 'Crystal Growth &amp; Design'
_journal_page_first 2384
_journal_paper_doi 10.1021/cg0603669
_journal_volume 6
_journal_year 2006
_chemical_formula_sum 'C52 H90 Cl12 Mn3 N13 Nb6 O12'
_chemical_formula_weight 2237.05
_chemical_name_systematic
; 
 ? 
;
_space_group_IT_number 14
_symmetry_cell_setting monoclinic
_symmetry_space_group_name_Hall '-P 2yn'
_symmetry_space_group_name_H-M 'P 1 21/n 1'
_atom_sites_solution_hydrogens geom
_atom_sites_solution_primary direct
_atom_sites_solution_secondary difmap
_audit_creation_method SHELXL-97
_cell_angle_alpha 90.00
_cell_angle_beta 96.9040(10)
_cell_angle_gamma 90.00
_cell_formula_units_Z 4
_cell_length_a 16.5475(13)
_cell_length_b 23.0453(18)
_cell_length_c 21.7704(17)
_cell_measurement_reflns_used 5615
_cell_measurement_temperature 193(2)
_cell_measurement_theta_max 27.50
_cell_measurement_theta_min 3.75
_cell_volume 8241.8(11)
_computing_data_collection 'Bruker Sma'
_computing_structure_refinement 'SHELXL-97 (Sheldrick, 1997)'
_computing_structure_solution 'SHELXS-97 (Sheldrick, 1990)'
_diffrn_ambient_temperature 193(2)
_diffrn_measured_fraction_theta_full 0.997
_diffrn_measured_fraction_theta_max 0.997
_diffrn_measurement_device_type 'Bruker APEX CCD area detector'
_diffrn_measurement_method 'phi and omega scans'
_diffrn_radiation_monochromator graphite
_diffrn_radiation_source 'fine-focus sealed tube'
_diffrn_radiation_type MoK\a
_diffrn_radiation_wavelength 0.71073
_diffrn_reflns_av_R_equivalents 0.0779
_diffrn_reflns_av_sigmaI/netI 0.0759
_diffrn_reflns_limit_h_max 21
_diffrn_reflns_limit_h_min -21
_diffrn_reflns_limit_k_max 29
_diffrn_reflns_limit_k_min -29
_diffrn_reflns_limit_l_max 28
_diffrn_reflns_limit_l_min -28
_diffrn_reflns_number 72887
_diffrn_reflns_theta_full 27.50
_diffrn_reflns_theta_max 27.50
_diffrn_reflns_theta_min 3.75
_exptl_absorpt_coefficient_mu 1.693
_exptl_absorpt_correction_T_max 1.000
_exptl_absorpt_correction_T_min 0.800
_exptl_absorpt_correction_type multi-scan
_exptl_absorpt_process_details
;
 Data were corrected for absorption effects using the 
 multi-scan technique (SADABS).  The ratio of minimum
 to maximum apparent transmission: 0.779602.
;
_exptl_crystal_colour 'dark greeen'
_exptl_crystal_density_diffrn 1.803
_exptl_crystal_density_method 'not measured'
_exptl_crystal_description block-type
_exptl_crystal_F_000 4456
_exptl_crystal_size_max 0.19
_exptl_crystal_size_mid 0.168
_exptl_crystal_size_min 0.134
_refine_diff_density_max 1.251
_refine_diff_density_min -0.840
_refine_diff_density_rms 0.138
_refine_ls_extinction_method none
_refine_ls_goodness_of_fit_ref 1.056
_refine_ls_hydrogen_treatment mixed
_refine_ls_matrix_type full
_refine_ls_number_parameters 876
_refine_ls_number_reflns 18867
_refine_ls_number_restraints 0
_refine_ls_restrained_S_all 1.056
_refine_ls_R_factor_all 0.0862
_refine_ls_R_factor_gt 0.0557
_refine_ls_shift/su_max 0.134
_refine_ls_shift/su_mean 0.003
_refine_ls_structure_factor_coef Fsqd
_refine_ls_weighting_details 'calc w=1/[\s^2^(Fo^2^)+(0.0470P)^2^+6.5534P] where P=(Fo^2^+2Fc^2^)/3'
_refine_ls_weighting_scheme calc
_refine_ls_wR_factor_gt 0.1137
_refine_ls_wR_factor_ref 0.1251
_reflns_number_gt 13569
_reflns_number_total 18867
_reflns_threshold_expression >2sigma(I)
_cod_data_source_file cg0603669sup1.cif
_cod_data_source_block 1
_cod_depositor_comments
;
The following automatic conversions were performed:

'_symmetry_cell_setting' value 'Monoclinic' changed to 'monoclinic'
according to /home/saulius/struct/CIF-dictionaries/cif_core.dic
dictionary named 'cif_core.dic' version 2.4.2 from 2011-04-26.

Automatic conversion script
Id: cif_fix_values 1891 2012-01-12 08:04:46Z andrius 
;
_cod_original_sg_symbol_H-M P2(1)/n
_cod_database_code 4508857

loop_
_symmetry_equiv_pos_as_xyz
'x, y, z'
'-x+1/2, y+1/2, -z+1/2'
'-x, -y, -z'
'x-1/2, -y-1/2, z-1/2'

loop_
_atom_site_label
_atom_site_type_symbol
_atom_site_fract_x
_atom_site_fract_y
_atom_site_fract_z
_atom_site_U_iso_or_equiv
_atom_site_adp_type
_atom_site_occupancy
_atom_site_symmetry_multiplicity
_atom_site_calc_flag
_atom_site_refinement_flags
_atom_site_disorder_assembly
_atom_site_disorder_group
Nb1 Nb 0.10562(3) 0.21820(2) 0.77699(2) 0.01939(11) Uani 1 1 d . . .
Nb2 Nb -0.10679(3) 0.31492(2) 0.74723(2) 0.01934(11) Uani 1 1 d . . .
Nb3 Nb -0.03267(3) 0.23889(2) 0.84650(2) 0.01965(11) Uani 1 1 d . . .
Nb4 Nb 0.05963(3) 0.33747(2) 0.80489(2) 0.01877(11) Uani 1 1 d . . .
Nb5 Nb -0.06017(3) 0.19593(2) 0.71882(2) 0.01894(11) Uani 1 1 d . . .
Nb6 Nb 0.03134(3) 0.29422(2) 0.67757(2) 0.01969(11) Uani 1 1 d . . .
Cl1 Cl 0.05321(8) 0.12589(6) 0.73046(6) 0.0267(3) Uani 1 1 d . . .
Cl2 Cl 0.19433(8) 0.29249(6) 0.83067(7) 0.0270(3) Uani 1 1 d . . .
Cl3 Cl 0.08759(8) 0.17802(6) 0.87925(6) 0.0261(3) Uani 1 1 d . . .
Cl4 Cl 0.16326(8) 0.24411(6) 0.68121(6) 0.0278(3) Uani 1 1 d . . .
Cl5 Cl -0.19493(8) 0.24027(6) 0.69358(6) 0.0272(3) Uani 1 1 d . . .
Cl6 Cl -0.05392(8) 0.40766(6) 0.79209(6) 0.0261(3) Uani 1 1 d . . .
Cl7 Cl -0.08952(8) 0.35375(6) 0.64408(6) 0.0265(3) Uani 1 1 d . . .
Cl8 Cl -0.16276(8) 0.29157(6) 0.84447(6) 0.0286(3) Uani 1 1 d . . .
Cl9 Cl -0.11008(8) 0.15119(6) 0.80983(6) 0.0264(3) Uani 1 1 d . . .
Cl10 Cl 0.03252(8) 0.31746(6) 0.91241(6) 0.0263(3) Uani 1 1 d . . .
Cl11 Cl 0.10933(8) 0.38191(6) 0.71310(6) 0.0263(3) Uani 1 1 d . . .
Cl12 Cl -0.03471(8) 0.21660(6) 0.61183(6) 0.0270(3) Uani 1 1 d . . .
C1 C 0.2229(4) 0.1651(2) 0.7902(3) 0.0298(13) Uani 1 1 d . . .
N1 N 0.2810(3) 0.1389(2) 0.7919(3) 0.0414(13) Uani 1 1 d . . .
C2 C -0.2242(4) 0.3667(2) 0.7320(3) 0.0317(14) Uani 1 1 d . . .
N2 N -0.2850(3) 0.3905(2) 0.7258(3) 0.0448(14) Uani 1 1 d . . .
C3 C -0.0683(3) 0.2055(2) 0.9381(3) 0.0263(12) Uani 1 1 d . . .
N3 N -0.0894(3) 0.1866(2) 0.9820(2) 0.0405(13) Uani 1 1 d . . .
C4 C 0.1292(3) 0.4137(2) 0.8535(3) 0.0263(12) Uani 1 1 d . . .
N4 N 0.1688(3) 0.4483(2) 0.8807(2) 0.0286(11) Uani 1 1 d . . .
C5 C -0.1239(3) 0.1188(2) 0.6686(3) 0.0246(12) Uani 1 1 d . . .
N5 N -0.1535(3) 0.0809(2) 0.6410(2) 0.0381(13) Uani 1 1 d . . .
C6 C 0.0664(4) 0.3217(2) 0.5840(3) 0.0307(13) Uani 1 1 d . . .
C7 C 0.1658(5) 0.3351(3) 1.0744(4) 0.067(2) Uani 1 1 d . . .
H7A H 0.2032 0.3082 1.0573 0.100 Uiso 1 1 calc R . .
H7B H 0.1097 0.3214 1.0642 0.100 Uiso 1 1 calc R . .
H7C H 0.1790 0.3370 1.1195 0.100 Uiso 1 1 calc R . .
C8 C 0.1743(4) 0.3949(3) 1.0471(3) 0.0427(17) Uani 1 1 d . B .
C9 C 0.4189(5) 0.5195(3) 0.9245(4) 0.056(2) Uani 1 1 d . . .
H9A H 0.4706 0.5342 0.9174 0.067 Uiso 1 1 calc R . .
C10 C 0.4130(4) 0.4600(3) 0.9335(3) 0.0465(18) Uani 1 1 d . B .
C11 C 0.1248(4) 0.4408(3) 1.0656(3) 0.0423(17) Uani 1 1 d . . .
H11A H 0.0949 0.4332 1.0994 0.051 Uiso 1 1 calc R . .
C12 C 0.0571(4) 0.5372(3) 1.0617(3) 0.056(2) Uani 1 1 d . . .
H12A H 0.0582 0.5733 1.0381 0.085 Uiso 1 1 calc R . .
H12B H 0.0726 0.5453 1.1058 0.085 Uiso 1 1 calc R . .
H12C H 0.0021 0.5208 1.0558 0.085 Uiso 1 1 calc R . .
C13 C 0.1162(4) 0.4944(3) 1.0396(3) 0.0390(15) Uani 1 1 d . B .
C14 C 0.3570(5) 0.5589(3) 0.9250(3) 0.0502(19) Uani 1 1 d . B .
C15 C -0.7090(4) 0.4929(3) 0.7558(3) 0.0488(18) Uani 1 1 d . . .
H15A H -0.7108 0.5268 0.7284 0.073 Uiso 1 1 calc R . .
H15B H -0.6893 0.5048 0.7982 0.073 Uiso 1 1 calc R . .
H15C H -0.7637 0.4764 0.7546 0.073 Uiso 1 1 calc R . .
C16 C -0.5533(4) 0.5273(3) 0.6211(3) 0.0396(16) Uani 1 1 d . . .
H16A H -0.5658 0.5503 0.5827 0.048 Uiso 1 1 calc R . .
H16B H -0.5209 0.5519 0.6522 0.048 Uiso 1 1 calc R . .
C17 C -0.6314(4) 0.5092(2) 0.6450(3) 0.0361(15) Uani 1 1 d . . .
H17A H -0.6526 0.5415 0.6685 0.043 Uiso 1 1 calc R . .
H17B H -0.6730 0.4994 0.6099 0.043 Uiso 1 1 calc R . .
C18 C -0.6039(4) 0.2922(3) 0.7886(3) 0.0477(18) Uani 1 1 d . . .
H18A H -0.5744 0.2619 0.7688 0.072 Uiso 1 1 calc R . .
H18B H -0.6600 0.2795 0.7909 0.072 Uiso 1 1 calc R . .
H18C H -0.5768 0.2993 0.8305 0.072 Uiso 1 1 calc R . .
C19 C -0.3512(4) 0.3280(3) 0.5656(3) 0.0496(19) Uani 1 1 d . . .
H19A H -0.3687 0.2908 0.5814 0.074 Uiso 1 1 calc R . .
H19B H -0.2947 0.3357 0.5828 0.074 Uiso 1 1 calc R . .
H19C H -0.3549 0.3264 0.5203 0.074 Uiso 1 1 calc R . .
C20 C -0.4166(4) 0.5391(3) 0.5574(3) 0.0456(17) Uani 1 1 d . . .
H20A H -0.4549 0.5687 0.5683 0.068 Uiso 1 1 calc R . .
H20B H -0.4167 0.5382 0.5124 0.068 Uiso 1 1 calc R . .
H20C H -0.3617 0.5484 0.5771 0.068 Uiso 1 1 calc R . .
C21 C -0.6044(4) 0.3470(3) 0.7513(3) 0.0322(14) Uani 1 1 d . . .
C22 C -0.6528(3) 0.4487(3) 0.7346(3) 0.0313(14) Uani 1 1 d . . .
C23 C -0.6419(4) 0.3959(3) 0.7684(3) 0.0351(15) Uani 1 1 d . . .
H23A H -0.6629 0.3948 0.8071 0.042 Uiso 1 1 calc R . .
C24 C -0.4418(4) 0.4807(3) 0.5795(3) 0.0324(14) Uani 1 1 d . . .
C25 C -0.3934(4) 0.4322(3) 0.5679(3) 0.0373(15) Uani 1 1 d . . .
H25A H -0.3478 0.4396 0.5463 0.045 Uiso 1 1 calc R . .
N6 N 0.0864(3) 0.3336(2) 0.5373(2) 0.0448(14) Uani 1 1 d . . .
N7 N 0.3465(3) 0.4364(2) 0.9495(3) 0.0455(14) Uani 1 1 d . . .
N8 N 0.2269(3) 0.4027(2) 1.0070(2) 0.0355(12) Uani 1 1 d . . .
N9 N -0.5065(3) 0.47561(19) 0.6085(2) 0.0265(11) Uani 1 1 d . . .
N10 N -0.6146(3) 0.45797(19) 0.6858(2) 0.0285(11) Uani 1 1 d . . .
N11 N -0.0025(3) 0.4551(2) 0.3933(2) 0.0320(12) Uani 1 1 d . . .
N12 N 0.1055(3) 0.43446(19) 0.3160(2) 0.0280(11) Uani 1 1 d . . .
N13 N -0.1144(4) 0.3223(3) 1.0895(3) 0.0596(18) Uani 1 1 d . . .
Mn2 Mn 0.02970(5) 0.38360(4) 0.35358(4) 0.0259(2) Uani 1 1 d . . .
Mn3 Mn -0.53649(5) 0.40554(3) 0.65331(4) 0.02396(19) Uani 1 1 d . . .
C26 C -0.4051(4) 0.3757(3) 0.5843(3) 0.0353(14) Uani 1 1 d . . .
C27 C 0.1186(4) 0.4889(3) 0.3517(3) 0.0366(15) Uani 1 1 d . . .
H27A H 0.1369 0.5197 0.3249 0.044 Uiso 1 1 calc R . .
H27B H 0.1617 0.4829 0.3868 0.044 Uiso 1 1 calc R . .
C28 C -0.0926(5) 0.5200(3) 0.4421(3) 0.0510(19) Uani 1 1 d . . .
H28A H -0.0565 0.5494 0.4274 0.077 Uiso 1 1 calc R . .
H28B H -0.0901 0.5225 0.4873 0.077 Uiso 1 1 calc R . .
H28C H -0.1486 0.5270 0.4233 0.077 Uiso 1 1 calc R . .
C29 C 0.2091(4) 0.4619(3) 0.2507(4) 0.0520(19) Uani 1 1 d . . .
H29A H 0.2071 0.4985 0.2735 0.078 Uiso 1 1 calc R . .
H29B H 0.1957 0.4692 0.2063 0.078 Uiso 1 1 calc R . .
H29C H 0.2639 0.4453 0.2586 0.078 Uiso 1 1 calc R . .
C30 C -0.1451(5) 0.3070(3) 0.4537(4) 0.055(2) Uani 1 1 d . . .
H30A H -0.1259 0.2695 0.4399 0.083 Uiso 1 1 calc R . .
H30B H -0.2027 0.3119 0.4381 0.083 Uiso 1 1 calc R . .
H30C H -0.1383 0.3083 0.4990 0.083 Uiso 1 1 calc R . .
C31 C 0.1094(4) 0.2586(3) 0.2347(3) 0.0439(17) Uani 1 1 d . . .
H31A H 0.0769 0.2306 0.2551 0.066 Uiso 1 1 calc R . .
H31B H 0.1664 0.2462 0.2394 0.066 Uiso 1 1 calc R . .
H31C H 0.0888 0.2608 0.1906 0.066 Uiso 1 1 calc R . .
C32 C -0.0659(4) 0.4609(3) 0.4244(3) 0.0366(15) Uani 1 1 d . . .
C33 C 0.0420(4) 0.5073(3) 0.3756(3) 0.0392(15) Uani 1 1 d . . .
H33A H 0.0548 0.5329 0.4120 0.047 Uiso 1 1 calc R . .
H33B H 0.0076 0.5294 0.3432 0.047 Uiso 1 1 calc R . .
C34 C 0.1032(3) 0.3169(3) 0.2635(3) 0.0307(13) Uani 1 1 d . . .
C35 C 0.1440(4) 0.3643(3) 0.2438(3) 0.0339(14) Uani 1 1 d . . .
H35A H 0.1714 0.3592 0.2082 0.041 Uiso 1 1 calc R . .
C36 C -0.0961(4) 0.3553(3) 0.4291(3) 0.0350(14) Uani 1 1 d . . .
C37 C 0.1488(4) 0.4202(3) 0.2718(3) 0.0337(14) Uani 1 1 d . . .
C38 C -0.1102(4) 0.4119(3) 0.4421(3) 0.0422(16) Uani 1 1 d . . .
H38A H -0.1541 0.4195 0.4653 0.051 Uiso 1 1 calc R . .
C39 C -0.0828(4) 0.4554(3) 0.2435(4) 0.056(2) Uani 1 1 d . . .
H39A H -0.1284 0.4525 0.2105 0.085 Uiso 1 1 calc R . .
H39B H -0.0337 0.4674 0.2258 0.085 Uiso 1 1 calc R . .
H39C H -0.0956 0.4841 0.2740 0.085 Uiso 1 1 calc R . .
C40 C -0.7160(4) 0.3654(3) 0.5872(3) 0.053(2) Uani 1 1 d . . .
H40A H -0.7482 0.3563 0.5476 0.079 Uiso 1 1 calc R . .
H40B H -0.7413 0.3977 0.6071 0.079 Uiso 1 1 calc R . .
H40C H -0.7138 0.3312 0.6142 0.079 Uiso 1 1 calc R . .
C41 C -0.4293(4) 0.4812(3) 0.7603(3) 0.0490(19) Uani 1 1 d . . .
H41A H -0.3836 0.4792 0.7933 0.074 Uiso 1 1 calc R . .
H41B H -0.4787 0.4926 0.7778 0.074 Uiso 1 1 calc R . .
H41C H -0.4173 0.5098 0.7294 0.074 Uiso 1 1 calc R . .
C42 C 0.2125(4) 0.3499(4) 0.4187(3) 0.057(2) Uani 1 1 d . . .
H42A H 0.2462 0.3465 0.4587 0.085 Uiso 1 1 calc R . .
H42B H 0.2371 0.3781 0.3928 0.085 Uiso 1 1 calc R . .
H42C H 0.2090 0.3120 0.3981 0.085 Uiso 1 1 calc R . .
C43 C 0.2781(6) 0.3551(3) 0.9896(4) 0.063(2) Uani 1 1 d . B .
H43A H 0.3035 0.3354 1.0275 0.076 Uiso 1 1 calc R A 1
H43B H 0.2435 0.3264 0.9649 0.076 Uiso 1 1 calc R A 1
C44 C 0.3394(8) 0.3743(5) 0.9552(6) 0.114(4) Uiso 1 1 d . B 1
H44A H 0.3292 0.3575 0.9131 0.137 Uiso 1 1 calc R B 1
H44B H 0.3922 0.3589 0.9747 0.137 Uiso 1 1 calc R B 1
C45 C 0.2911(5) 0.5604(3) 1.0927(3) 0.052(2) Uani 1 1 d . B .
H45A H 0.3274 0.5658 1.1313 0.078 Uiso 1 1 calc R . .
H45B H 0.2350 0.5556 1.1020 0.078 Uiso 1 1 calc R . .
H45C H 0.2944 0.5944 1.0661 0.078 Uiso 1 1 calc R . .
Mn1 Mn 0.24756(5) 0.47761(4) 0.96833(4) 0.0290(2) Uani 1 1 d . B .
O1 O 0.1537(3) 0.51254(17) 0.99540(18) 0.0342(10) Uani 1 1 d . . .
O2 O 0.2826(3) 0.54791(18) 0.9351(2) 0.0409(11) Uani 1 1 d . . .
O3 O -0.5695(2) 0.34218(16) 0.70120(18) 0.0297(9) Uani 1 1 d . . .
O4 O -0.4612(2) 0.35852(16) 0.61602(19) 0.0298(9) Uani 1 1 d . . .
O5 O 0.0611(2) 0.31769(16) 0.30982(19) 0.0325(9) Uani 1 1 d . . .
O6 O -0.0428(2) 0.33795(17) 0.39517(18) 0.0321(9) Uani 1 1 d . . .
O7 O -0.0693(2) 0.40061(17) 0.27259(19) 0.0351(10) Uani 1 1 d . . .
H7O H -0.1130 0.3886 0.2841 0.027(17) Uiso 1 1 calc R . .
O8 O -0.6349(2) 0.38125(18) 0.57669(19) 0.0353(10) Uani 1 1 d . . .
H8O H -0.6203 0.3607 0.5481 0.013(14) Uiso 1 1 calc R . .
O9 O -0.4410(2) 0.42638(17) 0.73201(19) 0.0344(10) Uani 1 1 d . . .
H9O H -0.3956 0.4108 0.7296 0.017(14) Uiso 1 1 calc R . .
O10 O 0.1324(3) 0.3691(2) 0.4281(2) 0.0432(13) Uani 1 1 d . . .
H10A H 0.131(5) 0.354(4) 0.449(4) 0.052 Uiso 1 1 d . . .
O11 O 0.3153(3) 0.50983(19) 1.0615(2) 0.0397(12) Uani 1 1 d . . .
H11C H 0.313(4) 0.486(3) 1.083(3) 0.048 Uiso 1 1 d . . .
O12 O 0.1001(9) 0.2119(5) 0.4226(8) 0.221(6) Uani 1 1 d . . .
C46 C 0.3729(6) 0.6215(3) 0.9150(5) 0.083(3) Uani 1 1 d . . .
H46A H 0.3227 0.6437 0.9168 0.125 Uiso 1 1 calc R B .
H46B H 0.3917 0.6268 0.8744 0.125 Uiso 1 1 calc R . .
H46C H 0.4149 0.6353 0.9473 0.125 Uiso 1 1 calc R . .
C47 C 0.4866(5) 0.4240(4) 0.9250(5) 0.086(3) Uani 1 1 d . . .
H47A H 0.4750 0.3830 0.9325 0.128 Uiso 1 1 calc R B .
H47B H 0.5328 0.4367 0.9543 0.128 Uiso 1 1 calc R . .
H47C H 0.5000 0.4286 0.8826 0.128 Uiso 1 1 calc R . .
C48 C -0.0617(8) 0.2727(5) 1.1035(6) 0.125(4) Uiso 1 1 d . C .
H48A H -0.0949 0.2376 1.1048 0.188 Uiso 1 1 calc R . .
H48B H -0.0293 0.2784 1.1438 0.188 Uiso 1 1 calc R . .
H48C H -0.0253 0.2686 1.0715 0.188 Uiso 1 1 calc R . .
C49 C -0.1712(9) 0.3171(7) 1.0341(7) 0.162(6) Uiso 1 1 d . C 1
H49A H -0.2045 0.2823 1.0367 0.243 Uiso 1 1 calc R C 1
H49B H -0.1411 0.3141 0.9981 0.243 Uiso 1 1 calc R C 1
H49C H -0.2064 0.3514 1.0297 0.243 Uiso 1 1 calc R C 1
C50 C -0.0631(10) 0.3748(7) 1.0867(8) 0.180(7) Uiso 1 1 d . C 1
H50A H -0.0292 0.3706 1.0530 0.270 Uiso 1 1 calc R C 1
H50B H -0.0281 0.3794 1.1260 0.270 Uiso 1 1 calc R C 1
H50C H -0.0980 0.4090 1.0792 0.270 Uiso 1 1 calc R C 1
C51 C -0.1601(9) 0.3366(6) 1.1423(7) 0.147(5) Uiso 1 1 d . C 1
H51A H -0.1978 0.3049 1.1485 0.221 Uiso 1 1 calc R C 1
H51B H -0.1908 0.3726 1.1334 0.221 Uiso 1 1 calc R C 1
H51C H -0.1217 0.3417 1.1799 0.221 Uiso 1 1 calc R C 1
C52 C 0.0158(11) 0.2165(6) 0.4280(10) 0.074(6) Uani 0.50 1 d P D 1
H52A H -0.0156 0.2082 0.3879 0.111 Uiso 0.50 1 calc PR D 1
H52B H 0.0035 0.2559 0.4411 0.111 Uiso 0.50 1 calc PR D 1
H52C H 0.0013 0.1885 0.4588 0.111 Uiso 0.50 1 calc PR D 1
C53 C 0.1469(13) 0.2251(8) 0.4825(9) 0.079(6) Uani 0.50 1 d P D 1
H53A H 0.2052 0.2218 0.4789 0.118 Uiso 0.50 1 calc PR D 1
H53B H 0.1322 0.1977 0.5137 0.118 Uiso 0.50 1 calc PR D 1
H53C H 0.1347 0.2648 0.4949 0.118 Uiso 0.50 1 calc PR D 1

loop_
_atom_site_aniso_label
_atom_site_aniso_U_11
_atom_site_aniso_U_22
_atom_site_aniso_U_33
_atom_site_aniso_U_23
_atom_site_aniso_U_13
_atom_site_aniso_U_12
Nb1 0.0177(2) 0.0202(2) 0.0201(2) -0.00060(19) 0.00153(19) 0.00109(19)
Nb2 0.0175(2) 0.0201(2) 0.0201(2) -0.00014(19) 0.00091(19) 0.00121(19)
Nb3 0.0210(2) 0.0212(2) 0.0171(2) 0.00094(19) 0.00353(19) -0.00072(19)
Nb4 0.0183(2) 0.0190(2) 0.0187(2) -0.00094(19) 0.00077(19) -0.00074(19)
Nb5 0.0192(2) 0.0190(2) 0.0185(2) -0.00052(19) 0.00125(19) -0.00144(19)
Nb6 0.0210(2) 0.0212(2) 0.0171(2) 0.00034(19) 0.00332(19) -0.00154(19)
Cl1 0.0277(7) 0.0213(6) 0.0307(7) -0.0032(6) 0.0013(6) 0.0013(5)
Cl2 0.0186(6) 0.0274(7) 0.0334(8) -0.0043(6) -0.0030(6) -0.0004(5)
Cl3 0.0295(7) 0.0253(7) 0.0227(7) 0.0040(5) -0.0004(6) 0.0028(6)
Cl4 0.0244(7) 0.0328(7) 0.0276(7) -0.0013(6) 0.0090(6) 0.0005(6)
Cl5 0.0204(7) 0.0276(7) 0.0323(8) -0.0025(6) -0.0023(6) -0.0013(5)
Cl6 0.0263(7) 0.0211(6) 0.0301(7) -0.0033(6) 0.0000(6) 0.0022(5)
Cl7 0.0293(7) 0.0260(7) 0.0233(7) 0.0053(5) -0.0006(6) 0.0023(6)
Cl8 0.0254(7) 0.0333(8) 0.0284(7) 0.0014(6) 0.0090(6) 0.0030(6)
Cl9 0.0285(7) 0.0266(7) 0.0243(7) 0.0011(6) 0.0042(6) -0.0067(6)
Cl10 0.0338(8) 0.0266(7) 0.0184(7) -0.0034(5) 0.0028(6) -0.0028(6)
Cl11 0.0286(7) 0.0249(7) 0.0255(7) 0.0017(6) 0.0038(6) -0.0054(6)
Cl12 0.0326(8) 0.0280(7) 0.0205(7) -0.0028(6) 0.0035(6) -0.0032(6)
C1 0.028(3) 0.026(3) 0.034(3) -0.001(3) -0.002(3) 0.000(3)
N1 0.029(3) 0.042(3) 0.052(4) -0.006(3) 0.001(3) 0.009(2)
C2 0.024(3) 0.027(3) 0.042(4) -0.003(3) -0.002(3) -0.005(3)
N2 0.029(3) 0.042(3) 0.062(4) 0.000(3) -0.005(3) 0.009(2)
C3 0.025(3) 0.027(3) 0.028(3) -0.003(2) 0.007(2) 0.000(2)
N3 0.054(4) 0.042(3) 0.026(3) 0.007(2) 0.011(3) -0.002(3)
C4 0.025(3) 0.029(3) 0.025(3) 0.007(2) 0.004(2) 0.003(2)
N4 0.033(3) 0.026(3) 0.026(3) 0.001(2) 0.000(2) -0.007(2)
C5 0.029(3) 0.018(3) 0.026(3) 0.002(2) 0.003(2) 0.000(2)
N5 0.048(3) 0.030(3) 0.033(3) -0.002(2) -0.009(2) -0.008(2)
C6 0.035(3) 0.028(3) 0.029(3) -0.002(3) 0.005(3) -0.003(3)
C7 0.083(6) 0.045(4) 0.068(6) 0.026(4) -0.010(5) -0.013(4)
C8 0.058(5) 0.037(4) 0.028(3) 0.012(3) -0.017(3) -0.016(3)
C9 0.045(5) 0.063(5) 0.061(5) -0.003(4) 0.014(4) -0.010(4)
C10 0.033(4) 0.066(5) 0.039(4) -0.020(4) -0.002(3) -0.004(3)
C11 0.042(4) 0.055(4) 0.032(4) 0.003(3) 0.014(3) -0.015(3)
C12 0.047(5) 0.075(6) 0.049(5) -0.010(4) 0.013(4) 0.004(4)
C13 0.029(3) 0.046(4) 0.041(4) -0.002(3) 0.002(3) -0.006(3)
C14 0.046(4) 0.055(5) 0.052(5) -0.002(4) 0.015(4) -0.017(4)
C15 0.046(4) 0.046(4) 0.060(5) -0.001(4) 0.031(4) 0.009(3)
C16 0.046(4) 0.028(3) 0.046(4) 0.001(3) 0.008(3) 0.009(3)
C17 0.038(4) 0.026(3) 0.046(4) 0.001(3) 0.008(3) 0.012(3)
C18 0.045(4) 0.042(4) 0.059(5) 0.009(3) 0.022(4) 0.006(3)
C19 0.053(5) 0.039(4) 0.063(5) 0.002(3) 0.033(4) 0.017(3)
C20 0.058(5) 0.037(4) 0.045(4) 0.005(3) 0.015(4) -0.008(3)
C21 0.031(3) 0.032(3) 0.034(3) 0.000(3) 0.004(3) -0.003(3)
C22 0.023(3) 0.031(3) 0.040(4) -0.013(3) 0.007(3) 0.001(2)
C23 0.030(3) 0.038(4) 0.041(4) -0.001(3) 0.021(3) 0.001(3)
C24 0.036(3) 0.033(3) 0.027(3) -0.002(3) -0.001(3) -0.006(3)
C25 0.032(3) 0.048(4) 0.034(4) 0.001(3) 0.013(3) -0.001(3)
N6 0.050(4) 0.060(4) 0.025(3) 0.005(3) 0.011(3) -0.013(3)
N7 0.038(3) 0.041(3) 0.056(4) -0.012(3) 0.002(3) -0.003(3)
N8 0.049(3) 0.026(3) 0.029(3) -0.003(2) -0.008(3) 0.001(2)
N9 0.028(3) 0.022(2) 0.030(3) -0.002(2) 0.005(2) 0.002(2)
N10 0.025(3) 0.027(3) 0.034(3) -0.004(2) 0.004(2) 0.003(2)
N11 0.035(3) 0.031(3) 0.031(3) -0.007(2) 0.007(2) -0.001(2)
N12 0.029(3) 0.022(2) 0.034(3) 0.001(2) 0.005(2) -0.005(2)
N13 0.077(5) 0.050(4) 0.049(4) -0.002(3) -0.006(3) 0.018(4)
Mn2 0.0271(5) 0.0250(4) 0.0269(5) 0.0022(4) 0.0082(4) -0.0016(4)
Mn3 0.0248(4) 0.0222(4) 0.0258(5) -0.0038(4) 0.0066(4) 0.0022(3)
C26 0.037(4) 0.037(4) 0.033(3) -0.001(3) 0.007(3) 0.006(3)
C27 0.038(4) 0.028(3) 0.045(4) -0.004(3) 0.012(3) -0.009(3)
C28 0.059(5) 0.042(4) 0.055(5) -0.009(3) 0.020(4) 0.009(4)
C29 0.042(4) 0.050(4) 0.069(5) 0.008(4) 0.028(4) -0.003(3)
C30 0.061(5) 0.048(4) 0.062(5) 0.005(4) 0.030(4) -0.013(4)
C31 0.039(4) 0.044(4) 0.051(4) -0.010(3) 0.016(3) -0.001(3)
C32 0.037(4) 0.042(4) 0.031(3) 0.000(3) 0.006(3) 0.005(3)
C33 0.048(4) 0.028(3) 0.042(4) -0.002(3) 0.009(3) -0.004(3)
C34 0.022(3) 0.034(3) 0.036(4) -0.004(3) 0.005(3) 0.006(2)
C35 0.034(3) 0.041(4) 0.028(3) 0.000(3) 0.012(3) -0.001(3)
C36 0.032(3) 0.045(4) 0.030(3) 0.005(3) 0.010(3) -0.001(3)
C37 0.029(3) 0.044(4) 0.029(3) 0.010(3) 0.008(3) 0.001(3)
C38 0.036(4) 0.047(4) 0.046(4) -0.009(3) 0.017(3) 0.001(3)
C39 0.042(4) 0.047(4) 0.077(6) 0.011(4) -0.006(4) 0.003(3)
C40 0.031(4) 0.072(5) 0.055(5) -0.022(4) 0.008(3) -0.011(4)
C41 0.040(4) 0.044(4) 0.060(5) -0.019(4) -0.007(3) -0.001(3)
C42 0.028(4) 0.102(7) 0.041(4) 0.015(4) 0.003(3) 0.009(4)
C43 0.108(7) 0.029(4) 0.054(5) 0.001(3) 0.012(5) 0.013(4)
C45 0.064(5) 0.034(4) 0.052(5) -0.008(3) -0.020(4) 0.004(3)
Mn1 0.0321(5) 0.0275(5) 0.0262(5) 0.0008(4) -0.0009(4) -0.0040(4)
O1 0.041(3) 0.033(2) 0.029(2) -0.0025(18) 0.004(2) 0.0012(19)
O2 0.046(3) 0.036(2) 0.040(3) 0.003(2) 0.003(2) -0.012(2)
O3 0.026(2) 0.031(2) 0.033(2) -0.0004(18) 0.0089(18) -0.0025(17)
O4 0.029(2) 0.024(2) 0.037(2) -0.0055(18) 0.0108(19) 0.0023(17)
O5 0.034(2) 0.026(2) 0.039(2) 0.0036(18) 0.014(2) 0.0007(18)
O6 0.032(2) 0.033(2) 0.034(2) 0.0015(18) 0.0118(19) -0.0026(18)
O7 0.029(2) 0.033(2) 0.043(3) 0.0088(19) 0.004(2) -0.0043(18)
O8 0.032(2) 0.042(3) 0.032(2) -0.017(2) 0.0052(19) -0.0004(19)
O9 0.022(2) 0.035(2) 0.045(3) -0.013(2) -0.0007(19) 0.0073(18)
O10 0.040(3) 0.061(4) 0.029(3) 0.016(2) 0.006(2) 0.006(2)
O11 0.055(3) 0.032(3) 0.029(3) 0.0080(19) -0.008(2) 0.001(2)
O12 0.213(15) 0.143(10) 0.307(19) 0.026(11) 0.029(14) 0.015(10)
C46 0.092(7) 0.055(5) 0.109(8) 0.019(5) 0.040(6) -0.022(5)
C47 0.041(5) 0.103(8) 0.111(8) -0.028(6) 0.005(5) 0.011(5)
C52 0.069(12) 0.024(8) 0.133(18) 0.002(9) 0.024(12) -0.002(8)
C53 0.093(15) 0.065(12) 0.084(14) 0.026(10) 0.030(12) 0.051(11)

loop_
_atom_type_symbol
_atom_type_description
_atom_type_scat_dispersion_real
_atom_type_scat_dispersion_imag
_atom_type_scat_source
C C 0.0033 0.0016 'International Tables Vol C Tables 4.2.6.8 and 6.1.1.4'
H H 0.0000 0.0000 'International Tables Vol C Tables 4.2.6.8 and 6.1.1.4'
N N 0.0061 0.0033 'International Tables Vol C Tables 4.2.6.8 and 6.1.1.4'
O O 0.0106 0.0060 'International Tables Vol C Tables 4.2.6.8 and 6.1.1.4'
Cl Cl 0.1484 0.1585 'International Tables Vol C Tables 4.2.6.8 and 6.1.1.4'
Mn Mn 0.3368 0.7283 'International Tables Vol C Tables 4.2.6.8 and 6.1.1.4'
Nb Nb -2.0727 0.6215 'International Tables Vol C Tables 4.2.6.8 and 6.1.1.4'

loop_
_geom_angle_atom_site_label_1
_geom_angle_atom_site_label_2
_geom_angle_atom_site_label_3
_geom_angle
C1 Nb1 Cl2 82.14(15)
C1 Nb1 Cl3 83.01(16)
Cl2 Nb1 Cl3 87.85(5)
C1 Nb1 Cl4 80.03(16)
Cl2 Nb1 Cl4 87.93(5)
Cl3 Nb1 Cl4 162.93(5)
C1 Nb1 Cl1 80.87(14)
Cl2 Nb1 Cl1 162.92(5)
Cl3 Nb1 Cl1 88.40(5)
Cl4 Nb1 Cl1 90.81(5)
C1 Nb1 Nb5 134.37(14)
Cl2 Nb1 Nb5 143.47(4)
Cl3 Nb1 Nb5 96.67(4)
Cl4 Nb1 Nb5 96.56(4)
Cl1 Nb1 Nb5 53.57(3)
C1 Nb1 Nb3 136.65(15)
Cl2 Nb1 Nb3 95.74(4)
Cl3 Nb1 Nb3 53.64(3)
Cl4 Nb1 Nb3 143.32(4)
Cl1 Nb1 Nb3 95.42(4)
Nb5 Nb1 Nb3 60.145(17)
C1 Nb1 Nb4 135.51(14)
Cl2 Nb1 Nb4 53.42(3)
Cl3 Nb1 Nb4 95.88(4)
Cl4 Nb1 Nb4 94.84(4)
Cl1 Nb1 Nb4 143.61(4)
Nb5 Nb1 Nb4 90.049(18)
Nb3 Nb1 Nb4 60.180(16)
C1 Nb1 Nb6 133.36(15)
Cl2 Nb1 Nb6 96.20(4)
Cl3 Nb1 Nb6 143.63(4)
Cl4 Nb1 Nb6 53.35(3)
Cl1 Nb1 Nb6 96.68(4)
Nb5 Nb1 Nb6 59.867(16)
Nb3 Nb1 Nb6 89.993(19)
Nb4 Nb1 Nb6 59.858(16)
C2 Nb2 Cl5 81.36(15)
C2 Nb2 Cl7 82.38(16)
Cl5 Nb2 Cl7 87.04(5)
C2 Nb2 Cl6 81.90(14)
Cl5 Nb2 Cl6 163.09(5)
Cl7 Nb2 Cl6 88.38(5)
C2 Nb2 Cl8 80.61(16)
Cl5 Nb2 Cl8 89.57(5)
Cl7 Nb2 Cl8 162.98(5)
Cl6 Nb2 Cl8 90.07(5)
C2 Nb2 Nb6 135.84(16)
Cl5 Nb2 Nb6 95.47(4)
Cl7 Nb2 Nb6 53.46(3)
Cl6 Nb2 Nb6 94.84(4)
Cl8 Nb2 Nb6 143.55(4)
C2 Nb2 Nb4 135.46(14)
Cl5 Nb2 Nb4 143.18(4)
Cl7 Nb2 Nb4 96.88(4)
Cl6 Nb2 Nb4 53.61(3)
Cl8 Nb2 Nb4 95.81(4)
Nb6 Nb2 Nb4 59.968(17)
C2 Nb2 Nb3 134.10(16)
Cl5 Nb2 Nb3 95.95(4)
Cl7 Nb2 Nb3 143.48(4)
Cl6 Nb2 Nb3 97.40(4)
Cl8 Nb2 Nb3 53.49(3)
Nb6 Nb2 Nb3 90.056(19)
Nb4 Nb2 Nb3 60.169(16)
C2 Nb2 Nb5 134.61(14)
Cl5 Nb2 Nb5 53.26(3)
Cl7 Nb2 Nb5 94.88(4)
Cl6 Nb2 Nb5 143.47(4)
Cl8 Nb2 Nb5 96.44(4)
Nb6 Nb2 Nb5 59.842(16)
Nb4 Nb2 Nb5 89.923(18)
Nb3 Nb2 Nb5 59.997(16)
C3 Nb3 Cl8 82.22(14)
C3 Nb3 Cl3 80.81(14)
Cl8 Nb3 Cl3 162.95(5)
C3 Nb3 Cl9 80.12(14)
Cl8 Nb3 Cl9 88.82(5)
Cl3 Nb3 Cl9 89.83(5)
C3 Nb3 Cl10 83.13(14)
Cl8 Nb3 Cl10 88.23(5)
Cl3 Nb3 Cl10 88.18(5)
Cl9 Nb3 Cl10 163.23(5)
C3 Nb3 Nb1 134.20(14)
Cl8 Nb3 Nb1 143.58(4)
Cl3 Nb3 Nb1 53.43(3)
Cl9 Nb3 Nb1 96.12(4)
Cl10 Nb3 Nb1 96.05(4)
C3 Nb3 Nb2 135.75(14)
Cl8 Nb3 Nb2 53.58(3)
Cl3 Nb3 Nb2 143.43(4)
Cl9 Nb3 Nb2 95.50(4)
Cl10 Nb3 Nb2 96.00(4)
Nb1 Nb3 Nb2 90.002(19)
C3 Nb3 Nb5 133.45(14)
Cl8 Nb3 Nb5 96.51(4)
Cl3 Nb3 Nb5 96.29(4)
Cl9 Nb3 Nb5 53.35(3)
Cl10 Nb3 Nb5 143.42(4)
Nb1 Nb3 Nb5 59.846(16)
Nb2 Nb3 Nb5 60.013(16)
C3 Nb3 Nb4 136.77(14)
Cl8 Nb3 Nb4 95.66(4)
Cl3 Nb3 Nb4 95.60(4)
Cl9 Nb3 Nb4 143.12(4)
Cl10 Nb3 Nb4 53.65(3)
Nb1 Nb3 Nb4 59.991(16)
Nb2 Nb3 Nb4 59.885(16)
Nb5 Nb3 Nb4 89.769(18)
C4 Nb4 Cl2 79.99(14)
C4 Nb4 Cl6 83.30(14)
Cl2 Nb4 Cl6 163.25(5)
C4 Nb4 Cl11 81.86(14)
Cl2 Nb4 Cl11 88.78(5)
Cl6 Nb4 Cl11 87.71(5)
C4 Nb4 Cl10 81.03(14)
Cl2 Nb4 Cl10 88.16(5)
Cl6 Nb4 Cl10 90.39(5)
Cl11 Nb4 Cl10 162.89(5)
C4 Nb4 Nb6 135.48(14)
Cl2 Nb4 Nb6 96.31(4)
Cl6 Nb4 Nb6 94.77(4)
Cl11 Nb4 Nb6 53.64(3)
Cl10 Nb4 Nb6 143.47(4)
C4 Nb4 Nb2 136.75(14)
Cl2 Nb4 Nb2 143.25(4)
Cl6 Nb4 Nb2 53.50(3)
Cl11 Nb4 Nb2 96.54(4)
Cl10 Nb4 Nb2 95.97(4)
Nb6 Nb4 Nb2 59.978(16)
C4 Nb4 Nb1 133.30(14)
Cl2 Nb4 Nb1 53.31(3)
Cl6 Nb4 Nb1 143.39(4)
Cl11 Nb4 Nb1 95.79(4)
Cl10 Nb4 Nb1 95.85(4)
Nb6 Nb4 Nb1 60.104(16)
Nb2 Nb4 Nb1 89.943(18)
C4 Nb4 Nb3 134.53(14)
Cl2 Nb4 Nb3 95.39(4)
Cl6 Nb4 Nb3 97.15(4)
Cl11 Nb4 Nb3 143.56(4)
Cl10 Nb4 Nb3 53.54(3)
Nb6 Nb4 Nb3 89.933(18)
Nb2 Nb4 Nb3 59.945(16)
Nb1 Nb4 Nb3 59.829(16)
C5 Nb5 Cl5 82.04(14)
C5 Nb5 Cl9 83.05(14)
Cl5 Nb5 Cl9 88.33(5)
C5 Nb5 Cl12 79.56(14)
Cl5 Nb5 Cl12 87.81(5)
Cl9 Nb5 Cl12 162.55(5)
C5 Nb5 Cl1 80.87(14)
Cl5 Nb5 Cl1 162.84(5)
Cl9 Nb5 Cl1 88.16(5)
Cl12 Nb5 Cl1 90.53(5)
C5 Nb5 Nb6 133.12(14)
Cl5 Nb5 Nb6 95.67(4)
Cl9 Nb5 Nb6 143.83(4)
Cl12 Nb5 Nb6 53.57(3)
Cl1 Nb5 Nb6 97.06(4)
C5 Nb5 Nb1 134.49(14)
Cl5 Nb5 Nb1 143.45(4)
Cl9 Nb5 Nb1 96.48(4)
Cl12 Nb5 Nb1 96.74(4)
Cl1 Nb5 Nb1 53.68(3)
Nb6 Nb5 Nb1 60.263(16)
C5 Nb5 Nb3 136.74(14)
Cl5 Nb5 Nb3 96.02(4)
Cl9 Nb5 Nb3 53.69(3)
Cl12 Nb5 Nb3 143.70(4)
Cl1 Nb5 Nb3 95.40(4)
Nb6 Nb5 Nb3 90.144(18)
Nb1 Nb5 Nb3 60.010(16)
C5 Nb5 Nb2 135.38(14)
Cl5 Nb5 Nb2 53.37(3)
Cl9 Nb5 Nb2 95.72(4)
Cl12 Nb5 Nb2 95.61(4)
Cl1 Nb5 Nb2 143.75(4)
Nb6 Nb5 Nb2 59.999(16)
Nb1 Nb5 Nb2 90.084(18)
Nb3 Nb5 Nb2 59.990(16)
C6 Nb6 Cl7 82.25(15)
C6 Nb6 Cl4 80.73(15)
Cl7 Nb6 Cl4 162.98(5)
C6 Nb6 Cl12 79.92(15)
Cl7 Nb6 Cl12 86.83(5)
Cl4 Nb6 Cl12 90.45(5)
C6 Nb6 Cl11 82.69(15)
Cl7 Nb6 Cl11 90.69(5)
Cl4 Nb6 Cl11 86.90(5)
Cl12 Nb6 Cl11 162.61(5)
C6 Nb6 Nb5 133.46(15)
Cl7 Nb6 Nb5 95.18(4)
Cl4 Nb6 Nb5 96.69(4)
Cl12 Nb6 Nb5 53.57(3)
Cl11 Nb6 Nb5 143.82(4)
C6 Nb6 Nb4 136.37(15)
Cl7 Nb6 Nb4 97.02(4)
Cl4 Nb6 Nb4 95.10(4)
Cl12 Nb6 Nb4 143.72(4)
Cl11 Nb6 Nb4 53.67(3)
Nb5 Nb6 Nb4 90.155(19)
C6 Nb6 Nb2 135.82(15)
Cl7 Nb6 Nb2 53.57(3)
Cl4 Nb6 Nb2 143.45(4)
Cl12 Nb6 Nb2 95.72(4)
Cl11 Nb6 Nb2 96.62(4)
Nb5 Nb6 Nb2 60.159(16)
Nb4 Nb6 Nb2 60.054(16)
C6 Nb6 Nb1 134.19(15)
Cl7 Nb6 Nb1 143.48(4)
Cl4 Nb6 Nb1 53.53(3)
Cl12 Nb6 Nb1 96.44(4)
Cl11 Nb6 Nb1 95.77(4)
Nb5 Nb6 Nb1 59.869(16)
Nb4 Nb6 Nb1 60.038(16)
Nb2 Nb6 Nb1 89.948(19)
Nb5 Cl1 Nb1 72.74(4)
Nb1 Cl2 Nb4 73.27(4)
Nb1 Cl3 Nb3 72.92(4)
Nb6 Cl4 Nb1 73.12(4)
Nb5 Cl5 Nb2 73.37(4)
Nb2 Cl6 Nb4 72.90(4)
Nb6 Cl7 Nb2 72.97(4)
Nb3 Cl8 Nb2 72.93(4)
Nb5 Cl9 Nb3 72.95(4)
Nb3 Cl10 Nb4 72.82(4)
Nb6 Cl11 Nb4 72.69(4)
Nb5 Cl12 Nb6 72.86(4)
N1 C1 Nb1 174.7(5)
N2 C2 Nb2 176.6(6)
N3 C3 Nb3 175.8(5)
N4 C4 Nb4 173.8(5)
C4 N4 Mn1 150.3(4)
N5 C5 Nb5 176.5(5)
N6 C6 Nb6 177.1(6)
C8 C7 H7A 109.5
C8 C7 H7B 109.5
H7A C7 H7B 109.5
C8 C7 H7C 109.5
H7A C7 H7C 109.5
H7B C7 H7C 109.5
N8 C8 C11 122.2(6)
N8 C8 C7 119.1(7)
C11 C8 C7 118.7(7)
C14 C9 C10 126.0(7)
C14 C9 H9A 117.0
C10 C9 H9A 117.0
N7 C10 C9 121.5(7)
N7 C10 C47 121.4(7)
C9 C10 C47 117.2(7)
C13 C11 C8 126.2(6)
C13 C11 H11A 116.9
C8 C11 H11A 116.9
C13 C12 H12A 109.5
C13 C12 H12B 109.5
H12A C12 H12B 109.5
C13 C12 H12C 109.5
H12A C12 H12C 109.5
H12B C12 H12C 109.5
O1 C13 C11 125.2(6)
O1 C13 C12 114.8(6)
C11 C13 C12 120.0(6)
O2 C14 C9 126.6(7)
O2 C14 C46 113.7(7)
C9 C14 C46 119.7(7)
C22 C15 H15A 109.5
C22 C15 H15B 109.5
H15A C15 H15B 109.5
C22 C15 H15C 109.5
H15A C15 H15C 109.5
H15B C15 H15C 109.5
N9 C16 C17 109.5(5)
N9 C16 H16A 109.8
C17 C16 H16A 109.8
N9 C16 H16B 109.8
C17 C16 H16B 109.8
H16A C16 H16B 108.2
N10 C17 C16 108.6(5)
N10 C17 H17A 110.0
C16 C17 H17A 110.0
N10 C17 H17B 110.0
C16 C17 H17B 110.0
H17A C17 H17B 108.4
C21 C18 H18A 109.5
C21 C18 H18B 109.5
H18A C18 H18B 109.5
C21 C18 H18C 109.5
H18A C18 H18C 109.5
H18B C18 H18C 109.5
C26 C19 H19A 109.5
C26 C19 H19B 109.5
H19A C19 H19B 109.5
C26 C19 H19C 109.5
H19A C19 H19C 109.5
H19B C19 H19C 109.5
C24 C20 H20A 109.5
C24 C20 H20B 109.5
H20A C20 H20B 109.5
C24 C20 H20C 109.5
H20A C20 H20C 109.5
H20B C20 H20C 109.5
O3 C21 C23 124.3(6)
O3 C21 C18 114.1(5)
C23 C21 C18 121.6(6)
N10 C22 C23 120.9(5)
N10 C22 C15 121.1(6)
C23 C22 C15 118.1(6)
C21 C23 C22 127.0(6)
C21 C23 H23A 116.5
C22 C23 H23A 116.5
N9 C24 C25 121.9(5)
N9 C24 C20 120.4(6)
C25 C24 C20 117.7(6)
C26 C25 C24 127.0(6)
C26 C25 H25A 116.5
C24 C25 H25A 116.5
C10 N7 C44 121.0(7)
C10 N7 Mn1 126.7(5)
C44 N7 Mn1 112.3(6)
C8 N8 C43 121.2(6)
C8 N8 Mn1 124.5(4)
C43 N8 Mn1 114.3(5)
C24 N9 C16 119.9(5)
C24 N9 Mn3 125.2(4)
C16 N9 Mn3 113.7(4)
C22 N10 C17 122.5(5)
C22 N10 Mn3 126.2(4)
C17 N10 Mn3 111.1(4)
C32 N11 C33 120.0(5)
C32 N11 Mn2 125.8(4)
C33 N11 Mn2 113.3(4)
C37 N12 C27 122.8(5)
C37 N12 Mn2 126.2(4)
C27 N12 Mn2 110.3(4)
C48 N13 C49 115.2(9)
C48 N13 C51 111.2(9)
C49 N13 C51 109.0(10)
C48 N13 C50 108.6(10)
C49 N13 C50 110.6(10)
C51 N13 C50 101.5(9)
O5 Mn2 O6 91.28(17)
O5 Mn2 N11 175.83(19)
O6 Mn2 N11 91.95(19)
O5 Mn2 N12 92.36(18)
O6 Mn2 N12 175.82(19)
N11 Mn2 N12 84.5(2)
O5 Mn2 O10 90.8(2)
O6 Mn2 O10 92.26(17)
N11 Mn2 O10 91.7(2)
N12 Mn2 O10 85.65(19)
O5 Mn2 O7 87.94(17)
O6 Mn2 O7 91.57(16)
N11 Mn2 O7 89.35(18)
N12 Mn2 O7 90.61(17)
O10 Mn2 O7 176.01(17)
O4 Mn3 O3 92.41(17)
O4 Mn3 N10 175.37(19)
O3 Mn3 N10 91.75(18)
O4 Mn3 N9 92.21(18)
O3 Mn3 N9 175.17(18)
N10 Mn3 N9 83.68(19)
O4 Mn3 O9 90.62(16)
O3 Mn3 O9 88.17(16)
N10 Mn3 O9 91.56(17)
N9 Mn3 O9 90.37(17)
O4 Mn3 O8 89.69(16)
O3 Mn3 O8 89.17(16)
N10 Mn3 O8 88.32(17)
N9 Mn3 O8 92.26(17)
O9 Mn3 O8 177.33(16)
O4 C26 C25 124.7(6)
O4 C26 C19 114.3(5)
C25 C26 C19 121.0(6)
N12 C27 C33 110.5(5)
N12 C27 H27A 109.6
C33 C27 H27A 109.6
N12 C27 H27B 109.6
C33 C27 H27B 109.6
H27A C27 H27B 108.1
C32 C28 H28A 109.5
C32 C28 H28B 109.5
H28A C28 H28B 109.5
C32 C28 H28C 109.5
H28A C28 H28C 109.5
H28B C28 H28C 109.5
C37 C29 H29A 109.5
C37 C29 H29B 109.5
H29A C29 H29B 109.5
C37 C29 H29C 109.5
H29A C29 H29C 109.5
H29B C29 H29C 109.5
C36 C30 H30A 109.5
C36 C30 H30B 109.5
H30A C30 H30B 109.5
C36 C30 H30C 109.5
H30A C30 H30C 109.5
H30B C30 H30C 109.5
C34 C31 H31A 109.5
C34 C31 H31B 109.5
H31A C31 H31B 109.5
C34 C31 H31C 109.5
H31A C31 H31C 109.5
H31B C31 H31C 109.5
N11 C32 C38 121.6(6)
N11 C32 C28 120.0(6)
C38 C32 C28 118.3(6)
N11 C33 C27 109.2(5)
N11 C33 H33A 109.9
C27 C33 H33A 109.8
N11 C33 H33B 109.8
C27 C33 H33B 109.8
H33A C33 H33B 108.3
O5 C34 C35 124.1(5)
O5 C34 C31 114.3(5)
C35 C34 C31 121.5(6)
C34 C35 C37 126.0(6)
C34 C35 H35A 117.0
C37 C35 H35A 117.0
O6 C36 C38 124.5(6)
O6 C36 C30 114.2(6)
C38 C36 C30 121.3(6)
N12 C37 C35 122.3(5)
N12 C37 C29 120.6(6)
C35 C37 C29 117.0(6)
C36 C38 C32 126.6(6)
C36 C38 H38A 116.7
C32 C38 H38A 116.7
O7 C39 H39A 109.5
O7 C39 H39B 109.5
H39A C39 H39B 109.5
O7 C39 H39C 109.5
H39A C39 H39C 109.5
H39B C39 H39C 109.5
O8 C40 H40A 109.5
O8 C40 H40B 109.5
H40A C40 H40B 109.5
O8 C40 H40C 109.5
H40A C40 H40C 109.5
H40B C40 H40C 109.5
O9 C41 H41A 109.5
O9 C41 H41B 109.5
H41A C41 H41B 109.5
O9 C41 H41C 109.5
H41A C41 H41C 109.5
H41B C41 H41C 109.5
O10 C42 H42A 109.5
O10 C42 H42B 109.5
H42A C42 H42B 109.5
O10 C42 H42C 109.5
H42A C42 H42C 109.5
H42B C42 H42C 109.5
O10 C42 H10A 22(3)
H42A C42 H10A 93.3
H42B C42 H10A 129.8
H42C C42 H10A 103.4
C44 C43 N8 112.3(7)
C44 C43 H43A 109.2
N8 C43 H43A 109.2
C44 C43 H43B 109.1
N8 C43 H43B 109.2
H43A C43 H43B 107.9
C43 C44 N7 115.5(9)
C43 C44 H44A 108.4
N7 C44 H44A 108.4
C43 C44 H44B 108.4
N7 C44 H44B 108.4
H44A C44 H44B 107.5
O11 C45 H45A 109.5
O11 C45 H45B 109.5
H45A C45 H45B 109.5
O11 C45 H45C 109.5
H45A C45 H45C 109.5
H45B C45 H45C 109.5
O2 Mn1 O1 93.18(19)
O2 Mn1 N8 172.2(2)
O1 Mn1 N8 92.7(2)
O2 Mn1 N7 91.8(2)
O1 Mn1 N7 173.3(2)
N8 Mn1 N7 81.9(2)
O2 Mn1 N4 95.96(18)
O1 Mn1 N4 88.78(17)
N8 Mn1 N4 89.28(18)
N7 Mn1 N4 95.1(2)
O2 Mn1 O11 85.55(17)
O1 Mn1 O11 85.44(18)
N8 Mn1 O11 89.82(18)
N7 Mn1 O11 90.6(2)
N4 Mn1 O11 174.10(18)
C13 O1 Mn1 125.7(4)
C14 O2 Mn1 124.8(5)
C21 O3 Mn3 125.3(4)
C26 O4 Mn3 127.3(4)
C34 O5 Mn2 127.5(4)
C36 O6 Mn2 128.2(4)
C39 O7 Mn2 123.7(4)
C39 O7 H7O 109.5
Mn2 O7 H7O 106.0
C40 O8 Mn3 123.4(4)
C40 O8 H8O 109.5
Mn3 O8 H8O 116.1
C41 O9 Mn3 125.1(4)
C41 O9 H9O 109.5
Mn3 O9 H9O 114.5
C42 O10 Mn2 125.3(4)
C42 O10 H10A 92(9)
Mn2 O10 H10A 124(9)
C45 O11 Mn1 122.9(4)
C45 O11 H11C 106(6)
Mn1 O11 H11C 106(6)
C52 O12 C53 109.3(17)
C14 C46 H46A 109.5
C14 C46 H46B 109.5
H46A C46 H46B 109.5
C14 C46 H46C 109.5
H46A C46 H46C 109.5
H46B C46 H46C 109.5
C10 C47 H47A 109.5
C10 C47 H47B 109.5
H47A C47 H47B 109.5
C10 C47 H47C 109.5
H47A C47 H47C 109.5
H47B C47 H47C 109.5
N13 C48 H48A 109.5
N13 C48 H48B 109.5
H48A C48 H48B 109.5
N13 C48 H48C 109.5
H48A C48 H48C 109.5
H48B C48 H48C 109.5
N13 C49 H49A 109.5
N13 C49 H49B 109.4
H49A C49 H49B 109.5
N13 C49 H49C 109.5
H49A C49 H49C 109.5
H49B C49 H49C 109.5
N13 C50 H50A 109.5
N13 C50 H50B 109.4
H50A C50 H50B 109.5
N13 C50 H50C 109.5
H50A C50 H50C 109.5
H50B C50 H50C 109.5
N13 C51 H51A 109.5
N13 C51 H51B 109.4
H51A C51 H51B 109.5
N13 C51 H51C 109.5
H51A C51 H51C 109.5
H51B C51 H51C 109.5
O12 C52 H52A 109.5
O12 C52 H52B 109.5
H52A C52 H52B 109.5
O12 C52 H52C 109.5
H52A C52 H52C 109.5
H52B C52 H52C 109.5
O12 C53 H53A 109.5
O12 C53 H53B 109.5
H53A C53 H53B 109.5
O12 C53 H53C 109.5
H53A C53 H53C 109.5
H53B C53 H53C 109.5

loop_
_geom_bond_atom_site_label_1
_geom_bond_atom_site_label_2
_geom_bond_distance
Nb1 C1 2.283(6)
Nb1 Cl2 2.4576(14)
Nb1 Cl3 2.4621(14)
Nb1 Cl4 2.4684(14)
Nb1 Cl1 2.4683(14)
Nb1 Nb5 2.9254(7)
Nb1 Nb3 2.9303(7)
Nb1 Nb4 2.9351(7)
Nb1 Nb6 2.9371(7)
Nb2 C2 2.269(6)
Nb2 Cl5 2.4580(14)
Nb2 Cl7 2.4655(14)
Nb2 Cl6 2.4660(14)
Nb2 Cl8 2.4699(14)
Nb2 Nb6 2.9301(7)
Nb2 Nb4 2.9323(7)
Nb2 Nb3 2.9341(7)
Nb2 Nb5 2.9348(7)
Nb3 C3 2.281(6)
Nb3 Cl8 2.4671(14)
Nb3 Cl3 2.4687(14)
Nb3 Cl9 2.4733(14)
Nb3 Cl10 2.4755(14)
Nb3 Nb5 2.9343(7)
Nb3 Nb4 2.9407(7)
Nb4 C4 2.289(6)
Nb4 Cl2 2.4612(14)
Nb4 Cl6 2.4695(14)
Nb4 Cl11 2.4724(14)
Nb4 Cl10 2.4791(14)
Nb4 Nb6 2.9298(7)
Nb5 C5 2.278(5)
Nb5 Cl5 2.4546(14)
Nb5 Cl9 2.4624(14)
Nb5 Cl12 2.4630(14)
Nb5 Cl1 2.4648(14)
Nb5 Nb6 2.9254(7)
Nb6 C6 2.274(6)
Nb6 Cl7 2.4621(14)
Nb6 Cl4 2.4626(14)
Nb6 Cl12 2.4630(14)
Nb6 Cl11 2.4713(14)
C1 N1 1.133(7)
C2 N2 1.140(7)
C3 N3 1.142(7)
C4 N4 1.150(7)
N4 Mn1 2.280(5)
C5 N5 1.137(7)
C6 N6 1.140(7)
C7 C8 1.514(9)
C7 H7A 0.9800
C7 H7B 0.9800
C7 H7C 0.9800
C8 N8 1.316(9)
C8 C11 1.427(10)
C9 C14 1.371(10)
C9 C10 1.389(10)
C9 H9A 0.9500
C10 N7 1.312(8)
C10 C47 1.504(10)
C11 C13 1.360(9)
C11 H11A 0.9500
C12 C13 1.508(9)
C12 H12A 0.9800
C12 H12B 0.9800
C12 H12C 0.9800
C13 O1 1.275(7)
C14 O2 1.300(8)
C14 C46 1.487(10)
C15 C22 1.490(8)
C15 H15A 0.9800
C15 H15B 0.9800
C15 H15C 0.9800
C16 N9 1.464(7)
C16 C17 1.510(9)
C16 H16A 0.9900
C16 H16B 0.9900
C17 N10 1.484(7)
C17 H17A 0.9900
C17 H17B 0.9900
C18 C21 1.501(8)
C18 H18A 0.9800
C18 H18B 0.9800
C18 H18C 0.9800
C19 C26 1.503(8)
C19 H19A 0.9800
C19 H19B 0.9800
C19 H19C 0.9800
C20 C24 1.506(8)
C20 H20A 0.9800
C20 H20B 0.9800
C20 H20C 0.9800
C21 O3 1.300(7)
C21 C23 1.360(8)
C22 N10 1.319(7)
C22 C23 1.421(8)
C23 H23A 0.9500
C24 N9 1.312(7)
C24 C25 1.415(8)
C25 C26 1.371(8)
C25 H25A 0.9500
N7 C44 1.442(12)
N7 Mn1 1.978(6)
N8 C43 1.464(9)
N8 Mn1 1.969(5)
N9 Mn3 1.980(5)
N10 Mn3 1.962(5)
N11 C32 1.321(8)
N11 C33 1.487(7)
N11 Mn2 1.964(5)
N12 C37 1.308(7)
N12 C27 1.477(7)
N12 Mn2 1.966(5)
N13 C48 1.448(12)
N13 C49 1.443(15)
N13 C51 1.486(14)
N13 C50 1.483(16)
Mn2 O5 1.898(4)
Mn2 O6 1.904(4)
Mn2 O10 2.229(5)
Mn2 O7 2.292(4)
Mn3 O4 1.905(4)
Mn3 O3 1.912(4)
Mn3 O9 2.239(4)
Mn3 O8 2.257(4)
C26 O4 1.284(7)
C27 C33 1.489(8)
C27 H27A 0.9900
C27 H27B 0.9900
C28 C32 1.499(9)
C28 H28A 0.9800
C28 H28B 0.9800
C28 H28C 0.9800
C29 C37 1.496(8)
C29 H29A 0.9800
C29 H29B 0.9800
C29 H29C 0.9800
C30 C36 1.512(8)
C30 H30A 0.9800
C30 H30B 0.9800
C30 H30C 0.9800
C31 C34 1.490(8)
C31 H31A 0.9800
C31 H31B 0.9800
C31 H31C 0.9800
C32 C38 1.424(9)
C33 H33A 0.9900
C33 H33B 0.9900
C34 O5 1.293(7)
C34 C35 1.381(8)
C35 C37 1.423(8)
C35 H35A 0.9500
C36 O6 1.281(7)
C36 C38 1.361(9)
C38 H38A 0.9500
C39 O7 1.418(7)
C39 H39A 0.9800
C39 H39B 0.9800
C39 H39C 0.9800
C40 O8 1.435(7)
C40 H40A 0.9800
C40 H40B 0.9800
C40 H40C 0.9800
C41 O9 1.408(7)
C41 H41A 0.9800
C41 H41B 0.9800
C41 H41C 0.9800
C42 O10 1.436(8)
C42 H42A 0.9800
C42 H42B 0.9800
C42 H42C 0.9800
C42 H10A 1.57(9)
C43 C44 1.404(13)
C43 H43A 0.9900
C43 H43B 0.9900
C44 H44A 0.9900
C44 H44B 0.9900
C45 O11 1.430(8)
C45 H45A 0.9800
C45 H45B 0.9800
C45 H45C 0.9800
Mn1 O2 1.894(4)
Mn1 O1 1.905(4)
Mn1 O11 2.318(5)
O7 H7O 0.8400
O8 H8O 0.8400
O9 H9O 0.8400
O10 H10A 0.58(7)
O11 H11C 0.73(7)
O12 C52 1.417(19)
O12 C53 1.47(2)
C46 H46A 0.9800
C46 H46B 0.9800
C46 H46C 0.9800
C47 H47A 0.9800
C47 H47B 0.9800
C47 H47C 0.9800
C48 H48A 0.9800
C48 H48B 0.9800
C48 H48C 0.9800
C49 H49A 0.9800
C49 H49B 0.9800
C49 H49C 0.9800
C50 H50A 0.9800
C50 H50B 0.9800
C50 H50C 0.9800
C51 H51A 0.9800
C51 H51B 0.9800
C51 H51C 0.9800
C52 H52A 0.9800
C52 H52B 0.9800
C52 H52C 0.9800
C53 H53A 0.9800
C53 H53B 0.9800
C53 H53C 0.9800

loop_
_geom_hbond_atom_site_label_D
_geom_hbond_atom_site_label_H
_geom_hbond_atom_site_label_A
_geom_hbond_distance_DH
_geom_hbond_distance_HA
_geom_hbond_distance_DA
_geom_hbond_angle_DHA
_geom_hbond_site_symmetry_A
O8 H8O N3 0.84 1.92 2.763(6) 178.7 4_565
O7 H7O N1 0.84 1.89 2.718(7) 167.9 4_565
O11 H11C N5 0.73(7) 2.02(7) 2.725(6) 162(8) 4_666
O9 H9O N2 0.84 1.90 2.730(7) 168.8 .
O10 H10A N6 0.58(7) 2.19(8) 2.708(7) 150(11) .
